data_2227259
loop_
_publ_author_name
'Yuan, Xian-You'
'Zhang, Min'
'Ng, Seik Weng'

_publ_section_title
;
 (5-<i>n</i>-Heptyl-2-hydroxymethyl-1,3-dioxan-2-yl)methanol
;
_journal_coeditor_code BT5378
_journal_issue 11
_journal_name_full 'Acta Crystallographica Section E'
_journal_page_first o2918
_journal_paper_doi 10.1107/S1600536810041413
_journal_volume 66
_journal_year 2010
_chemical_formula_iupac 'C13 H26 O4'
_chemical_formula_moiety 'C13 H26 O4'
_chemical_formula_sum 'C13 H26 O4'
_chemical_formula_weight 246.34
_chemical_name_systematic
;
(5-<i>n</i>-Heptyl-2-hydroxymethyl-1,3-dioxan-2-yl)methanol
;
_space_group_IT_number 14
_symmetry_cell_setting monoclinic
_symmetry_space_group_name_Hall '-P 2yn'
_symmetry_space_group_name_H-M 'P 1 21/n 1'
_atom_sites_solution_hydrogens geom
_atom_sites_solution_primary direct
_atom_sites_solution_secondary difmap
_audit_creation_method SHELXL-97
_cell_angle_alpha 90.00
_cell_angle_beta 92.9380(10)
_cell_angle_gamma 90.00
_cell_formula_units_Z 8
_cell_length_a 5.8030(4)
_cell_length_b 54.017(4)
_cell_length_c 9.1018(6)
_cell_measurement_reflns_used 2633
_cell_measurement_temperature 163(2)
_cell_measurement_theta_max 26.3
_cell_measurement_theta_min 2.4
_cell_volume 2849.3(3)
_computing_cell_refinement 'SAINT (Bruker, 2003)'
_computing_data_collection 'SMART (Bruker, 2003)'
_computing_data_reduction 'SAINT (Bruker, 2003)'
_computing_molecular_graphics 'X-Seed (Barbour, 2001)'
_computing_publication_material 'publCIF (Westrip, 2010)'
_computing_structure_refinement 'SHELXL-97 (Sheldrick, 2008)'
_computing_structure_solution 'SHELXS-97 (Sheldrick, 2008)'
_diffrn_ambient_temperature 163(2)
_diffrn_measured_fraction_theta_full 0.977
_diffrn_measured_fraction_theta_max 0.977
_diffrn_measurement_device_type 'Bruker SMART APEX'
_diffrn_measurement_method '\w scans'
_diffrn_radiation_monochromator graphite
_diffrn_radiation_source 'fine-focus sealed tube'
_diffrn_radiation_type MoK\a
_diffrn_radiation_wavelength 0.71073
_diffrn_reflns_av_R_equivalents 0.0766
_diffrn_reflns_av_sigmaI/netI 0.1225
_diffrn_reflns_limit_h_max 7
_diffrn_reflns_limit_h_min -6
_diffrn_reflns_limit_k_max 69
_diffrn_reflns_limit_k_min -58
_diffrn_reflns_limit_l_max 11
_diffrn_reflns_limit_l_min -10
_diffrn_reflns_number 14414
_diffrn_reflns_theta_full 27.07
_diffrn_reflns_theta_max 27.07
_diffrn_reflns_theta_min 2.26
_diffrn_standards_decay_% 0
_diffrn_standards_interval_count 0
_diffrn_standards_interval_time 0
_diffrn_standards_number 0
_exptl_absorpt_coefficient_mu 0.083
_exptl_absorpt_correction_type none
_exptl_crystal_colour Colorless
_exptl_crystal_density_diffrn 1.149
_exptl_crystal_density_method 'not measured'
_exptl_crystal_description Prism
_exptl_crystal_F_000 1088
_exptl_crystal_size_max 0.40
_exptl_crystal_size_mid 0.35
_exptl_crystal_size_min 0.15
_refine_diff_density_max 0.317
_refine_diff_density_min -0.316
_refine_ls_extinction_method none
_refine_ls_goodness_of_fit_ref 1.050
_refine_ls_hydrogen_treatment constr
_refine_ls_matrix_type full
_refine_ls_number_parameters 311
_refine_ls_number_reflns 6156
_refine_ls_number_restraints 0
_refine_ls_restrained_S_all 1.050
_refine_ls_R_factor_all 0.1473
_refine_ls_R_factor_gt 0.0766
_refine_ls_shift/su_max 0.001
_refine_ls_shift/su_mean 0.001
_refine_ls_structure_factor_coef Fsqd
_refine_ls_weighting_details 'calc w=1/[\s^2^(Fo^2^)+(0.0842P)^2^] where P=(Fo^2^+2Fc^2^)/3'
_refine_ls_weighting_scheme calc
_refine_ls_wR_factor_gt 0.1750
_refine_ls_wR_factor_ref 0.2010
_reflns_number_gt 3242
_reflns_number_total 6156
_reflns_threshold_expression I>2\s(I)
_cod_data_source_file bt5378.cif
_cod_data_source_block I
_cod_original_sg_symbol_H-M 'P 21/n'
_cod_database_code 2227259
_cod_database_fobs_code 2227259

loop_
_symmetry_equiv_pos_as_xyz
'x, y, z'
'-x+1/2, y+1/2, -z+1/2'
'-x, -y, -z'
'x-1/2, -y-1/2, z-1/2'

loop_
_atom_site_type_symbol
_atom_site_label
_atom_site_fract_x
_atom_site_fract_y
_atom_site_fract_z
_atom_site_U_iso_or_equiv
_atom_site_adp_type
_atom_site_calc_flag
_atom_site_refinement_flags
_atom_site_occupancy
_atom_site_disorder_assembly
_atom_site_disorder_group
O O1 0.2272(3) 0.13631(4) 0.3678(2) 0.0193(5) Uani d . 1 . .
O O2 -0.0529(4) 0.13323(4) 0.1752(2) 0.0230(5) Uani d . 1 . .
O O3 -0.4134(3) 0.19510(4) 0.3742(3) 0.0243(6) Uani d . 1 . .
H H3 -0.3489 0.2088 0.3615 0.036 Uiso calc R 1 . .
O O4 0.1374(4) 0.20487(4) 0.3614(3) 0.0281(6) Uani d . 1 . .
H H4 0.2795 0.2022 0.3747 0.042 Uiso calc R 1 . .
O O5 0.1796(4) 0.31378(4) 0.4361(2) 0.0247(5) Uani d . 1 . .
O O6 -0.1028(3) 0.32156(4) 0.2493(2) 0.0202(5) Uani d . 1 . .
O O7 -0.3125(4) 0.24297(4) 0.3030(3) 0.0254(6) Uani d . 1 . .
H H7 -0.4518 0.2468 0.2868 0.038 Uiso calc R 1 . .
O O8 0.2389(4) 0.25210(4) 0.2915(3) 0.0261(6) Uani d . 1 . .
H H8 0.1682 0.2387 0.3026 0.039 Uiso calc R 1 . .
C C1 0.0843(5) 0.15190(5) 0.4533(3) 0.0167(7) Uani d . 1 . .
H H1A 0.1831 0.1635 0.5124 0.020 Uiso calc R 1 . .
H H1B -0.0009 0.1415 0.5220 0.020 Uiso calc R 1 . .
C C2 -0.0868(5) 0.16654(5) 0.3557(3) 0.0157(7) Uani d . 1 . .
C C3 -0.2132(5) 0.14847(5) 0.2508(4) 0.0212(7) Uani d . 1 . .
H H3A -0.3156 0.1378 0.3070 0.025 Uiso calc R 1 . .
H H3B -0.3107 0.1579 0.1778 0.025 Uiso calc R 1 . .
C C4 0.0368(5) 0.18620(6) 0.2664(4) 0.0224(7) Uani d . 1 . .
H H4A 0.1590 0.1782 0.2110 0.027 Uiso calc R 1 . .
H H4B -0.0750 0.1940 0.1946 0.027 Uiso calc R 1 . .
C C5 -0.2576(5) 0.17895(6) 0.4544(4) 0.0208(7) Uani d . 1 . .
H H5A -0.3471 0.1660 0.5035 0.025 Uiso calc R 1 . .
H H5B -0.1711 0.1885 0.5318 0.025 Uiso calc R 1 . .
C C6 0.0909(5) 0.12001(5) 0.2773(3) 0.0184(7) Uani d . 1 . .
H H6A -0.0054 0.1094 0.3399 0.022 Uiso calc R 1 . .
C C7 0.2514(6) 0.10397(6) 0.1932(4) 0.0243(8) Uani d . 1 . .
H H7A 0.3531 0.1147 0.1369 0.029 Uiso calc R 1 . .
H H7B 0.1589 0.0937 0.1218 0.029 Uiso calc R 1 . .
C C8 0.4005(5) 0.08698(6) 0.2924(4) 0.0231(8) Uani d . 1 . .
H H8A 0.4899 0.0972 0.3655 0.028 Uiso calc R 1 . .
H H8B 0.2988 0.0759 0.3469 0.028 Uiso calc R 1 . .
C C9 0.5668(6) 0.07125(6) 0.2086(4) 0.0270(8) Uani d . 1 . .
H H9A 0.6675 0.0823 0.1534 0.032 Uiso calc R 1 . .
H H9B 0.4774 0.0609 0.1363 0.032 Uiso calc R 1 . .
C C10 0.7177(6) 0.05444(6) 0.3086(4) 0.0278(8) Uani d . 1 . .
H H10A 0.8078 0.0648 0.3803 0.033 Uiso calc R 1 . .
H H10B 0.6166 0.0436 0.3647 0.033 Uiso calc R 1 . .
C C11 0.8834(6) 0.03837(6) 0.2267(4) 0.0312(9) Uani d . 1 . .
H H11A 0.7934 0.0278 0.1561 0.037 Uiso calc R 1 . .
H H11B 0.9834 0.0492 0.1695 0.037 Uiso calc R 1 . .
C C12 1.0346(6) 0.02205(7) 0.3272(5) 0.0397(10) Uani d . 1 . .
H H12A 0.9345 0.0113 0.3851 0.048 Uiso calc R 1 . .
H H12B 1.1254 0.0327 0.3973 0.048 Uiso calc R 1 . .
C C13 1.1999(7) 0.00570(7) 0.2452(5) 0.0547(13) Uani d . 1 . .
H H13A 1.2931 -0.0042 0.3161 0.082 Uiso calc R 1 . .
H H13B 1.3015 0.0161 0.1888 0.082 Uiso calc R 1 . .
H H13C 1.1113 -0.0053 0.1781 0.082 Uiso calc R 1 . .
C C14 0.0664(6) 0.29187(6) 0.4811(4) 0.0220(7) Uani d . 1 . .
H H14A -0.0366 0.2960 0.5610 0.026 Uiso calc R 1 . .
H H14B 0.1830 0.2799 0.5203 0.026 Uiso calc R 1 . .
C C15 -0.0747(5) 0.28004(5) 0.3539(3) 0.0169(7) Uani d . 1 . .
C C16 -0.2343(5) 0.30020(5) 0.2872(4) 0.0211(7) Uani d . 1 . .
H H16A -0.3186 0.2937 0.1981 0.025 Uiso calc R 1 . .
H H16B -0.3491 0.3049 0.3589 0.025 Uiso calc R 1 . .
C C17 -0.2122(5) 0.25857(5) 0.4161(3) 0.0197(7) Uani d . 1 . .
H H17A -0.1088 0.2486 0.4824 0.024 Uiso calc R 1 . .
H H17B -0.3363 0.2653 0.4752 0.024 Uiso calc R 1 . .
C C18 0.0813(5) 0.27046(5) 0.2361(4) 0.0198(7) Uani d . 1 . .
H H18A -0.0156 0.2634 0.1538 0.024 Uiso calc R 1 . .
H H18B 0.1691 0.2845 0.1969 0.024 Uiso calc R 1 . .
C C19 0.0221(5) 0.33143(5) 0.3746(4) 0.0208(7) Uani d . 1 . .
H H19A -0.0880 0.3365 0.4500 0.025 Uiso calc R 1 . .
C C20 0.1590(6) 0.35353(5) 0.3288(4) 0.0241(8) Uani d . 1 . .
H H20A 0.2648 0.3482 0.2529 0.029 Uiso calc R 1 . .
H H20B 0.2550 0.3594 0.4149 0.029 Uiso calc R 1 . .
C C21 0.0146(6) 0.37513(6) 0.2682(4) 0.0258(8) Uani d . 1 . .
H H21A -0.0694 0.3826 0.3492 0.031 Uiso calc R 1 . .
H H21B -0.1016 0.3688 0.1942 0.031 Uiso calc R 1 . .
C C22 0.1565(6) 0.39521(6) 0.1974(4) 0.0243(8) Uani d . 1 . .
H H22A 0.2339 0.3878 0.1134 0.029 Uiso calc R 1 . .
H H22B 0.0499 0.4082 0.1576 0.029 Uiso calc R 1 . .
C C23 0.3386(6) 0.40747(6) 0.2992(4) 0.0276(8) Uani d . 1 . .
H H23A 0.4417 0.3945 0.3427 0.033 Uiso calc R 1 . .
H H23B 0.2613 0.4156 0.3806 0.033 Uiso calc R 1 . .
C C24 0.4845(6) 0.42659(6) 0.2228(4) 0.0292(8) Uani d . 1 . .
H H24A 0.5621 0.4184 0.1414 0.035 Uiso calc R 1 . .
H H24B 0.3816 0.4396 0.1793 0.035 Uiso calc R 1 . .
C C25 0.6657(6) 0.43875(6) 0.3251(4) 0.0333(9) Uani d . 1 . .
H H25A 0.7675 0.4257 0.3690 0.040 Uiso calc R 1 . .
H H25B 0.5875 0.4469 0.4061 0.040 Uiso calc R 1 . .
C C26 0.8145(7) 0.45783(7) 0.2509(5) 0.0425(10) Uani d . 1 . .
H H26A 0.9262 0.4649 0.3237 0.064 Uiso calc R 1 . .
H H26B 0.7160 0.4711 0.2089 0.064 Uiso calc R 1 . .
H H26C 0.8969 0.4498 0.1724 0.064 Uiso calc R 1 . .

loop_
_atom_site_aniso_label
_atom_site_aniso_U_11
_atom_site_aniso_U_22
_atom_site_aniso_U_33
_atom_site_aniso_U_12
_atom_site_aniso_U_13
_atom_site_aniso_U_23
O1 0.0133(11) 0.0229(11) 0.0217(12) 0.0027(9) 0.0007(9) -0.0051(10)
O2 0.0214(12) 0.0264(12) 0.0208(13) 0.0071(10) -0.0022(9) -0.0041(10)
O3 0.0139(11) 0.0199(12) 0.0389(15) 0.0018(9) 0.0005(10) 0.0019(11)
O4 0.0125(12) 0.0232(12) 0.0488(16) -0.0011(10) 0.0019(11) -0.0060(11)
O5 0.0221(12) 0.0233(12) 0.0279(14) -0.0045(10) -0.0058(10) 0.0055(10)
O6 0.0183(11) 0.0230(11) 0.0190(12) -0.0029(9) -0.0038(9) -0.0013(10)
O7 0.0126(11) 0.0272(12) 0.0363(15) -0.0046(10) 0.0006(10) -0.0030(11)
O8 0.0164(12) 0.0223(12) 0.0397(15) 0.0025(9) 0.0032(10) 0.0043(11)
C1 0.0169(16) 0.0177(16) 0.0155(17) 0.0027(13) 0.0005(12) -0.0030(13)
C2 0.0099(15) 0.0187(16) 0.0185(17) 0.0020(12) 0.0000(12) -0.0003(13)
C3 0.0155(16) 0.0214(16) 0.0268(19) 0.0025(13) 0.0017(13) -0.0042(14)
C4 0.0150(16) 0.0236(17) 0.029(2) -0.0029(14) 0.0016(14) -0.0007(15)
C5 0.0166(17) 0.0214(16) 0.0245(19) 0.0038(13) 0.0018(13) 0.0008(14)
C6 0.0182(17) 0.0201(16) 0.0167(17) 0.0025(13) -0.0005(13) -0.0025(14)
C7 0.0239(18) 0.0271(18) 0.0220(19) 0.0021(14) 0.0018(14) -0.0042(15)
C8 0.0229(18) 0.0214(17) 0.025(2) 0.0039(14) 0.0027(14) -0.0019(14)
C9 0.0276(19) 0.0283(18) 0.026(2) 0.0039(15) 0.0046(15) -0.0028(15)
C10 0.0253(19) 0.0220(17) 0.036(2) 0.0049(15) 0.0012(16) -0.0001(16)
C11 0.0252(19) 0.0247(18) 0.044(2) 0.0045(15) 0.0056(17) -0.0003(17)
C12 0.028(2) 0.030(2) 0.061(3) 0.0070(16) 0.0023(19) 0.0008(19)
C13 0.036(2) 0.042(2) 0.087(4) 0.015(2) 0.015(2) 0.003(2)
C14 0.0246(18) 0.0225(17) 0.0186(18) -0.0003(14) -0.0010(14) 0.0023(14)
C15 0.0129(15) 0.0190(16) 0.0186(17) -0.0002(13) -0.0007(12) 0.0028(13)
C16 0.0145(16) 0.0221(17) 0.0268(19) -0.0019(13) 0.0022(13) 0.0014(14)
C17 0.0157(16) 0.0213(16) 0.0225(19) -0.0008(13) 0.0051(13) 0.0022(14)
C18 0.0130(16) 0.0189(16) 0.0276(19) 0.0016(13) 0.0030(13) 0.0016(14)
C19 0.0203(17) 0.0203(17) 0.0214(18) -0.0009(13) -0.0036(13) -0.0030(14)
C20 0.0266(18) 0.0213(17) 0.0244(19) 0.0001(14) -0.0003(14) 0.0026(14)
C21 0.0263(19) 0.0203(17) 0.031(2) -0.0016(14) 0.0005(15) 0.0009(15)
C22 0.0296(19) 0.0197(17) 0.0236(19) -0.0011(14) 0.0030(15) 0.0017(14)
C23 0.033(2) 0.0254(18) 0.025(2) -0.0035(15) 0.0024(15) 0.0036(15)
C24 0.032(2) 0.0276(19) 0.028(2) 0.0004(16) 0.0066(16) 0.0041(16)
C25 0.032(2) 0.0304(19) 0.037(2) -0.0052(16) 0.0015(17) 0.0010(17)
C26 0.040(2) 0.034(2) 0.054(3) -0.0042(18) 0.009(2) 0.0079(19)

loop_
_atom_type_symbol
_atom_type_description
_atom_type_scat_dispersion_real
_atom_type_scat_dispersion_imag
_atom_type_scat_source
C C 0.0033 0.0016 'International Tables Vol C Tables 4.2.6.8 and 6.1.1.4'
H H 0.0000 0.0000 'International Tables Vol C Tables 4.2.6.8 and 6.1.1.4'
O O 0.0106 0.0060 'International Tables Vol C Tables 4.2.6.8 and 6.1.1.4'

loop_
_geom_angle_atom_site_label_1
_geom_angle_atom_site_label_2
_geom_angle_atom_site_label_3
_geom_angle_site_symmetry_1
_geom_angle_site_symmetry_3
_geom_angle
_geom_angle_publ_flag
C6 O1 C1 . . 110.9(2) ?
C6 O2 C3 . . 110.4(2) ?
C5 O3 H3 . . 109.5 ?
C4 O4 H4 . . 109.5 ?
C19 O5 C14 . . 112.0(2) ?
C19 O6 C16 . . 111.3(2) ?
C17 O7 H7 . . 109.5 ?
C18 O8 H8 . . 109.5 ?
O1 C1 C2 . . 111.5(2) ?
O1 C1 H1A . . 109.3 ?
C2 C1 H1A . . 109.3 ?
O1 C1 H1B . . 109.3 ?
C2 C1 H1B . . 109.3 ?
H1A C1 H1B . . 108.0 ?
C1 C2 C3 . . 108.1(2) ?
C1 C2 C5 . . 108.0(2) ?
C3 C2 C5 . . 110.1(2) ?
C1 C2 C4 . . 111.1(2) ?
C3 C2 C4 . . 109.5(2) ?
C5 C2 C4 . . 110.0(2) ?
O2 C3 C2 . . 111.2(2) ?
O2 C3 H3A . . 109.4 ?
C2 C3 H3A . . 109.4 ?
O2 C3 H3B . . 109.4 ?
C2 C3 H3B . . 109.4 ?
H3A C3 H3B . . 108.0 ?
O4 C4 C2 . . 110.8(3) ?
O4 C4 H4A . . 109.5 ?
C2 C4 H4A . . 109.5 ?
O4 C4 H4B . . 109.5 ?
C2 C4 H4B . . 109.5 ?
H4A C4 H4B . . 108.1 ?
O3 C5 C2 . . 112.3(3) ?
O3 C5 H5A . . 109.1 ?
C2 C5 H5A . . 109.1 ?
O3 C5 H5B . . 109.1 ?
C2 C5 H5B . . 109.1 ?
H5A C5 H5B . . 107.9 ?
O2 C6 O1 . . 111.2(2) ?
O2 C6 C7 . . 108.4(2) ?
O1 C6 C7 . . 108.1(2) ?
O2 C6 H6A . . 109.7 ?
O1 C6 H6A . . 109.7 ?
C7 C6 H6A . . 109.7 ?
C6 C7 C8 . . 113.0(3) ?
C6 C7 H7A . . 109.0 ?
C8 C7 H7A . . 109.0 ?
C6 C7 H7B . . 109.0 ?
C8 C7 H7B . . 109.0 ?
H7A C7 H7B . . 107.8 ?
C9 C8 C7 . . 113.3(3) ?
C9 C8 H8A . . 108.9 ?
C7 C8 H8A . . 108.9 ?
C9 C8 H8B . . 108.9 ?
C7 C8 H8B . . 108.9 ?
H8A C8 H8B . . 107.7 ?
C8 C9 C10 . . 113.1(3) ?
C8 C9 H9A . . 109.0 ?
C10 C9 H9B . . 109.0 ?
C8 C9 H9A . . 109.0 ?
C10 C9 H9A . . 109.0 ?
H9A C9 H9B . . 107.8 ?
C11 C10 C9 . . 113.9(3) ?
C11 C10 H10A . . 108.8 ?
C9 C10 H10A . . 108.8 ?
C11 C10 H10B . . 108.8 ?
C9 C10 H10B . . 108.8 ?
H10A C10 H10B . . 107.7 ?
C12 C11 C10 . . 113.4(3) ?
C12 C11 H11A . . 108.9 ?
C10 C11 H11A . . 108.9 ?
C12 C11 H11B . . 108.9 ?
C10 C11 H11B . . 108.9 ?
H11A C11 H11B . . 107.7 ?
C11 C12 C13 . . 113.6(3) ?
C11 C12 H12A . . 108.9 ?
C13 C12 H12A . . 108.9 ?
C11 C12 H12B . . 108.9 ?
C13 C12 H12B . . 108.9 ?
H12A C12 H12B . . 107.7 ?
C12 C13 H13A . . 109.5 ?
C12 C13 H13B . . 109.5 ?
H13A C13 H13B . . 109.5 ?
C12 C13 H13C . . 109.5 ?
H13A C13 H13C . . 109.5 ?
H13B C13 H13C . . 109.5 ?
O5 C14 C15 . . 111.6(2) ?
O5 C14 H14A . . 109.3 ?
C15 C14 H14A . . 109.3 ?
O5 C14 H14B . . 109.3 ?
C15 C14 H14B . . 109.3 ?
H14A C14 H14B . . 108.0 ?
C14 C15 C18 . . 111.1(2) ?
C14 C15 C17 . . 107.8(2) ?
C18 C15 C17 . . 110.0(2) ?
C14 C15 C16 . . 107.1(2) ?
C18 C15 C16 . . 109.2(3) ?
C17 C15 C16 . . 111.6(2) ?
O6 C16 C15 . . 110.4(2) ?
O6 C16 H16A . . 109.6 ?
C15 C16 H16A . . 109.6 ?
O6 C16 H16B . . 109.6 ?
C15 C16 H16B . . 109.6 ?
H16A C16 H16B . . 108.1 ?
O7 C17 C15 . . 112.3(2) ?
O7 C17 H17A . . 109.1 ?
C15 C17 H17A . . 109.1 ?
O7 C17 H17B . . 109.1 ?
C15 C17 H17B . . 109.1 ?
H17A C17 H17B . . 107.9 ?
O8 C18 C15 . . 112.3(3) ?
O8 C18 H18A . . 109.1 ?
C15 C18 H18A . . 109.1 ?
O8 C18 H18B . . 109.1 ?
C15 C18 H18B . . 109.1 ?
H18A C18 H18B . . 107.9 ?
O5 C19 O6 . . 110.9(2) ?
O5 C19 C20 . . 107.7(2) ?
O6 C19 C20 . . 109.3(3) ?
O5 C19 H19A . . 109.6 ?
O6 C19 H19A . . 109.6 ?
C20 C19 H19A . . 109.6 ?
C19 C20 C21 . . 114.8(3) ?
C19 C20 H20A . . 108.6 ?
C21 C20 H20A . . 108.6 ?
C19 C20 H20B . . 108.6 ?
C21 C20 H20B . . 108.6 ?
H20A C20 H20B . . 107.5 ?
C20 C21 C22 . . 113.5(3) ?
C20 C21 H21A . . 108.9 ?
C22 C21 H21A . . 108.9 ?
C20 C21 H21B . . 108.9 ?
C22 C21 H21B . . 108.9 ?
H21A C21 H21B . . 107.7 ?
C23 C22 C21 . . 115.2(3) ?
C23 C22 H22A . . 108.5 ?
C21 C22 H22A . . 108.5 ?
C23 C22 H22B . . 108.5 ?
C21 C22 H22B . . 108.5 ?
H22A C22 H22B . . 107.5 ?
C22 C23 C24 . . 113.7(3) ?
C22 C23 H23A . . 108.8 ?
C24 C23 H23A . . 108.8 ?
C22 C23 H23B . . 108.8 ?
C24 C23 H23B . . 108.8 ?
H23A C23 H23B . . 107.7 ?
C25 C24 C23 . . 113.4(3) ?
C25 C24 H24A . . 108.9 ?
C23 C24 H24A . . 108.9 ?
C25 C24 H24B . . 108.9 ?
C23 C24 H24B . . 108.9 ?
H24A C24 H24B . . 107.7 ?
C24 C25 C26 . . 114.3(3) ?
C24 C25 H25A . . 108.7 ?
C26 C25 H25A . . 108.7 ?
C24 C25 H25B . . 108.7 ?
C26 C25 H25B . . 108.7 ?
H25A C25 H25B . . 107.6 ?
C25 C26 H26A . . 109.5 ?
C25 C26 H26B . . 109.5 ?
H26A C26 H26B . . 109.5 ?
C25 C26 H26C . . 109.5 ?
H26A C26 H26C . . 109.5 ?
H26B C26 H26C . . 109.5 ?

loop_
_geom_bond_atom_site_label_1
_geom_bond_atom_site_label_2
_geom_bond_site_symmetry_2
_geom_bond_distance
_geom_bond_publ_flag
O1 C6 . 1.418(4) ?
O1 C1 . 1.438(3) ?
O2 C6 . 1.411(4) ?
O2 C3 . 1.443(3) ?
O3 C5 . 1.430(4) ?
O3 H3 . 0.8400 ?
O4 C4 . 1.433(4) ?
O4 H4 . 0.8400 ?
O5 C19 . 1.417(4) ?
O5 C14 . 1.423(3) ?
O6 C19 . 1.423(4) ?
O6 C16 . 1.435(3) ?
O7 C17 . 1.431(4) ?
O7 H7 . 0.8400 ?
O8 C18 . 1.424(4) ?
O8 H8 . 0.8400 ?
C1 C2 . 1.520(4) ?
C1 H1A . 0.9900 ?
C1 H1B . 0.9900 ?
C2 C3 . 1.526(4) ?
C2 C5 . 1.527(4) ?
C2 C4 . 1.537(4) ?
C3 H3A . 0.9900 ?
C3 H3B . 0.9900 ?
C4 H4A . 0.9900 ?
C4 H4B . 0.9900 ?
C5 H5A . 0.9900 ?
C5 H5B . 0.9900 ?
C6 C7 . 1.509(4) ?
C6 H6A . 1.0000 ?
C7 C8 . 1.525(4) ?
C7 H7A . 0.9900 ?
C7 H7B . 0.9900 ?
C8 C9 . 1.520(4) ?
C8 H8A . 0.9900 ?
C8 H8B . 0.9900 ?
C9 C10 . 1.529(4) ?
C9 H9A . 0.9900 ?
C9 H9B . 0.9900 ?
C10 C11 . 1.519(4) ?
C10 H10A . 0.9900 ?
C10 H10B . 0.9900 ?
C11 C12 . 1.517(5) ?
C11 H11A . 0.9900 ?
C11 H11B . 0.9900 ?
C12 C13 . 1.527(5) ?
C12 H12A . 0.9900 ?
C12 H12B . 0.9900 ?
C13 H13A . 0.9800 ?
C13 H13B . 0.9800 ?
C13 H13C . 0.9800 ?
C14 C15 . 1.524(4) ?
C14 H14A . 0.9900 ?
C14 H14B . 0.9900 ?
C15 C18 . 1.529(4) ?
C15 C17 . 1.533(4) ?
C15 C16 . 1.534(4) ?
C16 H16A . 0.9900 ?
C16 H16B . 0.9900 ?
C17 H17A . 0.9900 ?
C17 H17B . 0.9900 ?
C18 H18A . 0.9900 ?
C18 H18B . 0.9900 ?
C19 C20 . 1.505(4) ?
C19 H19A . 1.0000 ?
C20 C21 . 1.523(4) ?
C20 H20A . 0.9900 ?
C20 H20B . 0.9900 ?
C21 C22 . 1.525(4) ?
C21 H21A . 0.9900 ?
C21 H21B . 0.9900 ?
C22 C23 . 1.521(4) ?
C22 H22A . 0.9900 ?
C22 H22B . 0.9900 ?
C23 C24 . 1.526(4) ?
C23 H23A . 0.9900 ?
C23 H23B . 0.9900 ?
C24 C25 . 1.518(5) ?
C24 H24A . 0.9900 ?
C24 H24B . 0.9900 ?
C25 C26 . 1.524(5) ?
C25 H25A . 0.9900 ?
C25 H25B . 0.9900 ?
C26 H26A . 0.9800 ?
C26 H26B . 0.9800 ?
C26 H26C . 0.9800 ?

loop_
_geom_hbond_atom_site_label_D
_geom_hbond_atom_site_label_H
_geom_hbond_atom_site_label_A
_geom_hbond_site_symmetry_A
_geom_hbond_distance_DH
_geom_hbond_distance_HA
_geom_hbond_distance_DA
_geom_hbond_angle_DHA
_geom_hbond_publ_flag
O3 H3 O7 . 0.84 1.94 2.736(3) 159 yes
O4 H4 O3 1_655 0.84 1.82 2.656(3) 171 yes
O7 H7 O8 1_455 0.84 1.82 2.646(3) 167 yes
O8 H8 O4 . 0.84 1.92 2.701(3) 155 yes

loop_
_geom_torsion_atom_site_label_1
_geom_torsion_atom_site_label_2
_geom_torsion_atom_site_label_3
_geom_torsion_atom_site_label_4
_geom_torsion_site_symmetry_1
_geom_torsion_site_symmetry_2
_geom_torsion_site_symmetry_3
_geom_torsion_site_symmetry_4
_geom_torsion
_geom_torsion_publ_flag
C6 O1 C1 C2 . . . . -56.8(3) ?
O1 C1 C2 C3 . . . . 51.2(3) ?
O1 C1 C2 C5 . . . . 170.2(2) ?
O1 C1 C2 C4 . . . . -69.0(3) ?
C6 O2 C3 C2 . . . . 57.9(3) ?
C1 C2 C3 O2 . . . . -51.7(3) ?
C5 C2 C3 O2 . . . . -169.5(2) ?
C4 C2 C3 O2 . . . . 69.5(3) ?
C1 C2 C4 O4 . . . . -66.5(3) ?
C3 C2 C4 O4 . . . . 174.1(2) ?
C5 C2 C4 O4 . . . . 53.0(3) ?
C1 C2 C5 O3 . . . . 174.5(2) ?
C3 C2 C5 O3 . . . . -67.6(3) ?
C4 C2 C5 O3 . . . . 53.1(3) ?
C3 O2 C6 O1 . . . . -62.5(3) ?
C3 O2 C6 C7 . . . . 178.8(2) ?
C1 O1 C6 O2 . . . . 62.1(3) ?
C1 O1 C6 C7 . . . . -179.0(2) ?
O2 C6 C7 C8 . . . . -174.7(2) ?
O1 C6 C7 C8 . . . . 64.6(3) ?
C6 C7 C8 C9 . . . . -178.5(3) ?
C7 C8 C9 C10 . . . . 179.4(3) ?
C8 C9 C10 C11 . . . . 179.4(3) ?
C9 C10 C11 C12 . . . . 179.2(3) ?
C10 C11 C12 C13 . . . . 179.5(3) ?
C19 O5 C14 C15 . . . . 57.2(3) ?
O5 C14 C15 C18 . . . . 66.1(3) ?
O5 C14 C15 C17 . . . . -173.3(2) ?
O5 C14 C15 C16 . . . . -53.1(3) ?
C19 O6 C16 C15 . . . . -59.0(3) ?
C14 C15 C16 O6 . . . . 53.9(3) ?
C18 C15 C16 O6 . . . . -66.5(3) ?
C17 C15 C16 O6 . . . . 171.7(2) ?
C14 C15 C17 O7 . . . . -167.6(2) ?
C18 C15 C17 O7 . . . . -46.3(3) ?
C16 C15 C17 O7 . . . . 75.1(3) ?
C14 C15 C18 O8 . . . . 60.5(3) ?
C17 C15 C18 O8 . . . . -58.8(3) ?
C16 C15 C18 O8 . . . . 178.4(2) ?
C14 O5 C19 O6 . . . . -59.6(3) ?
C14 O5 C19 C20 . . . . -179.1(2) ?
C16 O6 C19 O5 . . . . 60.7(3) ?
C16 O6 C19 C20 . . . . 179.3(2) ?
O5 C19 C20 C21 . . . . -176.5(3) ?
O6 C19 C20 C21 . . . . 62.9(3) ?
C19 C20 C21 C22 . . . . -169.5(3) ?
C20 C21 C22 C23 . . . . -60.4(4) ?
C21 C22 C23 C24 . . . . 177.3(3) ?
C22 C23 C24 C25 . . . . 180.0(3) ?
C23 C24 C25 C26 . . . . 179.7(3) ?
